data_7223509
loop_
_publ_author_name
'Griffiths, Kieran'
'Dokorou, Vassiliki N.'
'Spencer, John'
'Abdul-Sada, Alaa'
'Vargas, Alfredo'
'Kostakis, George E.'

_publ_section_title
;
 Isoskeletal Schiff base polynuclear coordination clusters: synthetic and
 theoretical aspects
;
_journal_issue 5
_journal_name_full CrystEngComm
_journal_page_first 704
_journal_paper_doi 10.1039/C5CE02109J
_journal_volume 18
_journal_year 2016
_chemical_formula_moiety 'C98 H102 Dy2 N10 Ni2 O18, 2(Cl O4), 2(C4 H10 O)'
_chemical_formula_sum 'C106 H122 Cl2 Dy2 N10 Ni2 O28'
_chemical_formula_weight 2497.46
_chemical_name_systematic
;
 ? 
;
_space_group_crystal_system monoclinic
_space_group_IT_number 14
_space_group_name_Hall '-P 2ybc'
_space_group_name_H-M_alt 'P 1 21/c 1'
_symmetry_space_group_name_Hall '-P 2ybc'
_symmetry_space_group_name_H-M 'P 1 21/c 1'
_atom_sites_solution_hydrogens geom
_atom_sites_solution_primary iterative
_atom_sites_solution_secondary difmap
_audit_creation_date 2014-06-03
_audit_creation_method
;
Olex2 1.2
(compiled 2013.09.17 svn.r2790 for OlexSys, GUI svn.r4601)
;
_audit_update_record
;
2015-11-15 deposited with the CCDC.
2015-12-17 downloaded from the CCDC.
;
_cell_angle_alpha 90.00
_cell_angle_beta 103.010(4)
_cell_angle_gamma 90.00
_cell_formula_units_Z 2
_cell_length_a 15.0768(5)
_cell_length_b 20.6499(5)
_cell_length_c 17.8256(8)
_cell_measurement_reflns_used 10968
_cell_measurement_temperature 173
_cell_measurement_theta_max 29.0640
_cell_measurement_theta_min 3.1400
_cell_volume 5407.3(3)
_computing_cell_refinement
;
CrysAlisPro, Agilent Technologies,
Version 1.171.37.31 (release 14-01-2014 CrysAlis171 .NET)
(compiled Jan 14 2014,18:38:05)
;
_computing_data_collection
;
CrysAlisPro, Agilent Technologies,
Version 1.171.37.31 (release 14-01-2014 CrysAlis171 .NET)
(compiled Jan 14 2014,18:38:05)
;
_computing_data_reduction
;
CrysAlisPro, Agilent Technologies,
Version 1.171.37.31 (release 14-01-2014 CrysAlis171 .NET)
(compiled Jan 14 2014,18:38:05)
;
_computing_molecular_graphics
;
O. V. Dolomanov, L. J. Bourhis, R. J. Gildea, J. A. K. Howard and H. Puschmann,
OLEX2: a complete structure solution, refinement and analysis program.
J. Appl. Cryst. (2009). 42, 339-341.
;
_computing_publication_material
;
O. V. Dolomanov, L. J. Bourhis, R. J. Gildea, J. A. K. Howard and H. Puschmann,
OLEX2: a complete structure solution, refinement and analysis program.
J. Appl. Cryst. (2009). 42, 339-341.
;
_computing_structure_refinement
;
SHELX, G.M. Sheldrick, Acta Cryst.
(2008). A64, 112-122
;
_computing_structure_solution 'SUPERFLIP, J. Appl. Cryst. (2007) 40, 786-790'
_diffrn_ambient_temperature 173
_diffrn_detector 'CCD plate'
_diffrn_detector_area_resol_mean 16.1033
_diffrn_detector_type Eos
_diffrn_measured_fraction_theta_full 0.9947
_diffrn_measured_fraction_theta_max 0.8522
_diffrn_measurement_device 'four-circle diffractometer'
_diffrn_measurement_device_type 'Xcalibur, Eos, Gemini ultra'
_diffrn_measurement_method '\w scans'
_diffrn_orient_matrix_UB_11 0.0455945000
_diffrn_orient_matrix_UB_12 -0.0110937000
_diffrn_orient_matrix_UB_13 0.0111095000
_diffrn_orient_matrix_UB_21 -0.0156231000
_diffrn_orient_matrix_UB_22 -0.0301332000
_diffrn_orient_matrix_UB_23 0.0111508000
_diffrn_orient_matrix_UB_31 -0.0029144000
_diffrn_orient_matrix_UB_32 -0.0122094000
_diffrn_orient_matrix_UB_33 -0.0376710000
_diffrn_radiation_monochromator graphite
_diffrn_radiation_probe x-ray
_diffrn_radiation_type 'Mo K\a'
_diffrn_radiation_wavelength 0.71073
_diffrn_reflns_av_R_equivalents 0.0313
_diffrn_reflns_av_unetI/netI 0.0458
_diffrn_reflns_limit_h_max 19
_diffrn_reflns_limit_h_min -19
_diffrn_reflns_limit_k_max 27
_diffrn_reflns_limit_k_min -26
_diffrn_reflns_limit_l_max 16
_diffrn_reflns_limit_l_min -23
_diffrn_reflns_number 27684
_diffrn_reflns_theta_full 26.00
_diffrn_reflns_theta_max 29.25
_diffrn_reflns_theta_min 2.54
_diffrn_source 'Enhance (Mo) X-ray Source'
_exptl_absorpt_coefficient_mu 1.838
_exptl_absorpt_correction_T_max 1.00000
_exptl_absorpt_correction_T_min 0.72610
_exptl_absorpt_correction_type multi-scan
_exptl_absorpt_process_details
;
CrysAlisPro, Agilent Technologies,
Version 1.171.37.31 (release 14-01-2014 CrysAlis171 .NET)
(compiled Jan 14 2014,18:38:05)
Empirical absorption correction using spherical harmonics,
 implemented in SCALE3 ABSPACK scaling algorithm.
;
_exptl_crystal_colour yellow
_exptl_crystal_colour_primary yellow
_exptl_crystal_density_diffrn 1.534
_exptl_crystal_density_method 'not measured'
_exptl_crystal_description plate
_exptl_crystal_F_000 2548
_exptl_crystal_size_max 0.28
_exptl_crystal_size_mid 0.24
_exptl_crystal_size_min 0.12
_refine_diff_density_max 1.050
_refine_diff_density_min -0.936
_refine_diff_density_rms 0.105
_refine_ls_extinction_method none
_refine_ls_goodness_of_fit_ref 1.065
_refine_ls_hydrogen_treatment constr
_refine_ls_matrix_type full
_refine_ls_number_parameters 686
_refine_ls_number_reflns 12547
_refine_ls_number_restraints 0
_refine_ls_restrained_S_all 1.065
_refine_ls_R_factor_all 0.0491
_refine_ls_R_factor_gt 0.0362
_refine_ls_shift/su_max 0.007
_refine_ls_shift/su_mean 0.000
_refine_ls_structure_factor_coef Fsqd
_refine_ls_weighting_details 'calc w=1/[\s^2^(Fo^2^)+(0.0322P)^2^+8.9628P] where P=(Fo^2^+2Fc^2^)/3'
_refine_ls_weighting_scheme calc
_refine_ls_wR_factor_gt 0.0816
_refine_ls_wR_factor_ref 0.0908
_reflns_number_gt 10455
_reflns_number_total 12547
_reflns_threshold_expression >2sigma(I)
_cod_data_source_file c5ce02109j3.cif
_cod_data_source_block 16_CCDC_1406232
_cod_depositor_comments 'Adding full bibliography for 7223506--7223525.cif.'
_cod_database_code 7223509
_chemical_oxdiff_formula Ni2Dy2C80H80N4O20
_reflns_odcompleteness_completeness 99.47
_reflns_odcompleteness_iscentric 1
_reflns_odcompleteness_theta 26.32
_olex2_refinement_description
;
1. Fixed Uiso
 At 1.2 times of:
  All C(H) groups, All C(H,H) groups
 At 1.5 times of:
  All C(H,H,H) groups
2.a Secondary CH2 refined with riding coordinates:
 C51(H51A,H51B), C52(H52A,H52B)
2.b Aromatic/amide H refined with riding coordinates:
 C3(H3), C4(H4), C5(H5), C8(H8), C10(H10), C12(H12), C13(H13), C16(H16),
 C17(H17), C18(H18), C19(H19), C20(H20), C23(H23), C24(H24), C25(H25), C28(H28),
  C30(H30), C32(H32), C33(H33), C36(H36), C37(H37), C38(H38), C39(H39),
 C40(H40), C41(H41), C44(H44), C47(H47)
2.c Idealised Me refined as rotating group:
 C1(H1A,H1B,H1C), C21(H21A,H21B,H21C), C42(H42A,H42B,H42C), C43(H43A,H43B,
 H43C), C45(H45A,H45B,H45C), C46(H46A,H46B,H46C), C48(H48A,H48B,H48C), C49(H49A,
 H49B,H49C), C50(H50A,H50B,H50C), C53(H53A,H53B,H53C)
;

loop_
_space_group_symop_id
_space_group_symop_operation_xyz
1 'x, y, z'
2 '-x, y+1/2, -z+1/2'
3 '-x, -y, -z'
4 'x, -y-1/2, z-1/2'

loop_
_atom_site_label
_atom_site_type_symbol
_atom_site_fract_x
_atom_site_fract_y
_atom_site_fract_z
_atom_site_U_iso_or_equiv
_atom_site_adp_type
_atom_site_occupancy
_atom_site_symmetry_multiplicity
_atom_site_calc_flag
_atom_site_refinement_flags
Dy1 Dy 0.436304(10) 0.369272(7) 1.057997(8) 0.01704(5) Uani 1 1 d .
Ni1 Ni 0.58270(3) 0.464507(19) 0.97787(2) 0.01573(9) Uani 1 1 d .
Cl1 Cl 0.70702(11) 0.35454(7) 0.64534(8) 0.0637(4) Uani 1 1 d .
O1 O 0.34321(16) 0.32874(11) 0.92789(13) 0.0245(5) Uani 1 1 d .
O2 O 0.49737(15) 0.38828(10) 0.95324(12) 0.0185(5) Uani 1 1 d .
O3 O 0.33521(15) 0.45543(10) 1.01722(12) 0.0178(4) Uani 1 1 d .
O4 O 0.82513(18) 0.73693(13) 0.90643(15) 0.0339(6) Uani 1 1 d .
O5 O 0.32971(16) 0.32588(11) 1.10671(12) 0.0224(5) Uani 1 1 d .
O6 O 0.47758(15) 0.53066(10) 0.92854(11) 0.0163(4) Uani 1 1 d .
O7 O 0.57723(18) 0.34007(12) 1.13768(14) 0.0289(6) Uani 1 1 d .
O8 O 0.4663(2) 0.25988(12) 1.03052(16) 0.0379(7) Uani 1 1 d .
O9 O 0.69228(17) 0.41369(11) 1.04072(13) 0.0245(5) Uani 1 1 d .
O10 O 0.9480(3) 0.2024(2) 0.8972(2) 0.0724(11) Uani 1 1 d .
O11 O 0.7581(7) 0.3642(2) 0.5924(6) 0.239(6) Uani 1 1 d .
O12 O 0.6448(4) 0.3052(3) 0.6223(3) 0.139(3) Uani 1 1 d .
O13 O 0.6678(3) 0.4156(2) 0.6588(2) 0.0852(13) Uani 1 1 d .
O14 O 0.7606(5) 0.3325(3) 0.7169(4) 0.176(4) Uani 1 1 d .
N1 N 0.63374(19) 0.44430(12) 0.88597(14) 0.0182(5) Uani 1 1 d .
N2 N 0.55095(19) 0.57788(13) 0.81475(14) 0.0191(6) Uani 1 1 d .
N3 N 0.6786(2) 0.31826(17) 1.24886(18) 0.0370(8) Uani 1 1 d .
N4 N 0.4791(3) 0.15837(15) 0.9885(2) 0.0383(8) Uani 1 1 d .
N5 N 0.7911(2) 0.33332(16) 1.0346(2) 0.0385(8) Uani 1 1 d .
C1 C 0.2632(3) 0.2897(2) 0.9208(2) 0.0366(9) Uani 1 1 d .
H1A H 0.2779 0.2445 0.9121 0.055 Uiso 1 1 calc R
H1B H 0.2161 0.3051 0.8772 0.055 Uiso 1 1 calc R
H1C H 0.2408 0.2928 0.9682 0.055 Uiso 1 1 calc R
C2 C 0.3893(2) 0.32513(15) 0.86937(18) 0.0213(7) Uani 1 1 d .
C3 C 0.3595(3) 0.29208(17) 0.80140(19) 0.0267(8) Uani 1 1 d .
H3 H 0.3051 0.2673 0.7930 0.032 Uiso 1 1 calc R
C4 C 0.4100(3) 0.29528(18) 0.7449(2) 0.0311(8) Uani 1 1 d .
H4 H 0.3908 0.2717 0.6982 0.037 Uiso 1 1 calc R
C5 C 0.4867(3) 0.33203(17) 0.7563(2) 0.0274(8) Uani 1 1 d .
H5 H 0.5190 0.3350 0.7165 0.033 Uiso 1 1 calc R
C6 C 0.5198(2) 0.36606(15) 0.82592(18) 0.0216(7) Uani 1 1 d .
C7 C 0.4714(2) 0.36104(15) 0.88454(18) 0.0195(7) Uani 1 1 d .
C8 C 0.6016(2) 0.40409(16) 0.83134(18) 0.0226(7) Uani 1 1 d .
H8 H 0.6340 0.3991 0.7917 0.027 Uiso 1 1 calc R
C9 C 0.7171(2) 0.47804(15) 0.89209(18) 0.0183(6) Uani 1 1 d .
C10 C 0.7832(2) 0.46268(17) 0.85150(19) 0.0237(7) Uani 1 1 d .
H10 H 0.7724 0.4287 0.8147 0.028 Uiso 1 1 calc R
C11 C 0.8650(2) 0.49668(18) 0.8643(2) 0.0266(7) Uani 1 1 d .
C12 C 0.8796(2) 0.54478(17) 0.9213(2) 0.0254(7) Uani 1 1 d .
H12 H 0.9360 0.5673 0.9325 0.030 Uiso 1 1 calc R
C13 C 0.8147(2) 0.56018(16) 0.96151(19) 0.0218(7) Uani 1 1 d .
H13 H 0.8270 0.5931 0.9997 0.026 Uiso 1 1 calc R
C14 C 0.7310(2) 0.52824(15) 0.94698(17) 0.0185(6) Uani 1 1 d .
C15 C 0.9330(3) 0.4840(2) 0.8178(2) 0.0337(9) Uani 1 1 d .
C16 C 0.9051(3) 0.4706(3) 0.7391(2) 0.0471(11) Uani 1 1 d .
H16 H 0.8420 0.4682 0.7157 0.057 Uiso 1 1 calc R
C17 C 0.9682(4) 0.4608(3) 0.6950(3) 0.0658(16) Uani 1 1 d .
H17 H 0.9483 0.4520 0.6415 0.079 Uiso 1 1 calc R
C18 C 1.0600(4) 0.4638(3) 0.7281(3) 0.0736(19) Uani 1 1 d .
H18 H 1.1034 0.4578 0.6974 0.088 Uiso 1 1 calc R
C19 C 1.0886(3) 0.4757(3) 0.8061(3) 0.0627(15) Uani 1 1 d .
H19 H 1.1517 0.4769 0.8295 0.075 Uiso 1 1 calc R
C20 C 1.0249(3) 0.4858(2) 0.8499(2) 0.0419(10) Uani 1 1 d .
H20 H 1.0451 0.4942 0.9034 0.050 Uiso 1 1 calc R
C21 C 0.9125(3) 0.7652(3) 0.9170(3) 0.0623(15) Uani 1 1 d .
H21A H 0.9128 0.7962 0.8754 0.093 Uiso 1 1 calc R
H21B H 0.9577 0.7313 0.9162 0.093 Uiso 1 1 calc R
H21C H 0.9274 0.7877 0.9666 0.093 Uiso 1 1 calc R
C22 C 0.7994(2) 0.69708(16) 0.84379(19) 0.0238(7) Uani 1 1 d .
C23 C 0.8489(3) 0.68789(19) 0.7889(2) 0.0317(8) Uani 1 1 d .
H23 H 0.9039 0.7113 0.7920 0.038 Uiso 1 1 calc R
C24 C 0.8194(3) 0.6447(2) 0.7287(2) 0.0386(10) Uani 1 1 d .
H24 H 0.8539 0.6388 0.6907 0.046 Uiso 1 1 calc R
C25 C 0.7407(3) 0.6108(2) 0.7243(2) 0.0329(9) Uani 1 1 d .
H25 H 0.7211 0.5810 0.6833 0.039 Uiso 1 1 calc R
C26 C 0.6882(2) 0.61916(16) 0.77918(19) 0.0229(7) Uani 1 1 d .
C27 C 0.7160(2) 0.66354(16) 0.84095(18) 0.0208(7) Uani 1 1 d .
C28 C 0.6073(2) 0.57958(16) 0.77028(18) 0.0223(7) Uani 1 1 d .
H28 H 0.5944 0.5517 0.7268 0.027 Uiso 1 1 calc R
C29 C 0.4712(2) 0.53804(15) 0.79403(18) 0.0194(6) Uani 1 1 d .
C30 C 0.4280(2) 0.52280(16) 0.71888(18) 0.0223(7) Uani 1 1 d .
H30 H 0.4523 0.5389 0.6777 0.027 Uiso 1 1 calc R
C31 C 0.3501(2) 0.48462(16) 0.70234(18) 0.0220(7) Uani 1 1 d .
C32 C 0.3141(2) 0.46356(16) 0.76346(18) 0.0229(7) Uani 1 1 d .
H32 H 0.2608 0.4376 0.7534 0.027 Uiso 1 1 calc R
C33 C 0.3547(2) 0.47983(16) 0.83871(18) 0.0203(7) Uani 1 1 d .
H33 H 0.3283 0.4659 0.8795 0.024 Uiso 1 1 calc R
C34 C 0.4337(2) 0.51636(15) 0.85466(17) 0.0177(6) Uani 1 1 d .
C35 C 0.3047(2) 0.46755(18) 0.62195(19) 0.0260(7) Uani 1 1 d .
C36 C 0.2706(3) 0.4054(2) 0.6040(2) 0.0362(9) Uani 1 1 d .
H36 H 0.2756 0.3740 0.6437 0.043 Uiso 1 1 calc R
C37 C 0.2291(3) 0.3890(2) 0.5286(2) 0.0492(12) Uani 1 1 d .
H37 H 0.2066 0.3463 0.5170 0.059 Uiso 1 1 calc R
C38 C 0.2207(3) 0.4340(3) 0.4712(2) 0.0517(13) Uani 1 1 d .
H38 H 0.1917 0.4227 0.4198 0.062 Uiso 1 1 calc R
C39 C 0.2541(3) 0.4954(2) 0.4876(2) 0.0464(11) Uani 1 1 d .
H39 H 0.2481 0.5266 0.4476 0.056 Uiso 1 1 calc R
C40 C 0.2964(3) 0.5123(2) 0.5623(2) 0.0335(9) Uani 1 1 d .
H40 H 0.3200 0.5548 0.5730 0.040 Uiso 1 1 calc R
C41 C 0.5991(3) 0.31305(18) 1.2003(2) 0.0341(9) Uani 1 1 d .
H41 H 0.5550 0.2860 1.2151 0.041 Uiso 1 1 calc R
C42 C 0.7496(3) 0.3579(3) 1.2309(3) 0.0632(15) Uani 1 1 d .
H42A H 0.7967 0.3301 1.2179 0.095 Uiso 1 1 calc R
H42B H 0.7766 0.3847 1.2756 0.095 Uiso 1 1 calc R
H42C H 0.7240 0.3859 1.1870 0.095 Uiso 1 1 calc R
C43 C 0.6998(4) 0.2821(3) 1.3206(3) 0.0625(15) Uani 1 1 d .
H43A H 0.6460 0.2576 1.3263 0.094 Uiso 1 1 calc R
H43B H 0.7177 0.3122 1.3639 0.094 Uiso 1 1 calc R
H43C H 0.7500 0.2521 1.3201 0.094 Uiso 1 1 calc R
C44 C 0.4546(3) 0.20156(18) 1.0344(2) 0.0341(9) Uani 1 1 d .
H44 H 0.4259 0.1862 1.0733 0.041 Uiso 1 1 calc R
C45 C 0.5267(4) 0.1776(2) 0.9308(3) 0.0647(16) Uani 1 1 d .
H45A H 0.5265 0.2250 0.9268 0.097 Uiso 1 1 calc R
H45B H 0.4964 0.1590 0.8810 0.097 Uiso 1 1 calc R
H45C H 0.5897 0.1621 0.9451 0.097 Uiso 1 1 calc R
C46 C 0.4726(4) 0.0895(2) 1.0014(3) 0.0602(14) Uani 1 1 d .
H46A H 0.5338 0.0710 1.0168 0.090 Uiso 1 1 calc R
H46B H 0.4396 0.0686 0.9539 0.090 Uiso 1 1 calc R
H46C H 0.4398 0.0822 1.0423 0.090 Uiso 1 1 calc R
C47 C 0.7081(3) 0.35657(18) 1.0275(2) 0.0276(8) Uani 1 1 d .
H47 H 0.6580 0.3280 1.0115 0.033 Uiso 1 1 calc R
C48 C 0.8694(3) 0.3757(2) 1.0563(4) 0.0687(17) Uani 1 1 d .
H48A H 0.8492 0.4209 1.0519 0.103 Uiso 1 1 calc R
H48B H 0.9110 0.3681 1.0222 0.103 Uiso 1 1 calc R
H48C H 0.9010 0.3667 1.1097 0.103 Uiso 1 1 calc R
C49 C 0.8083(4) 0.2647(2) 1.0227(3) 0.0588(14) Uani 1 1 d .
H49A H 0.8452 0.2464 1.0704 0.088 Uiso 1 1 calc R
H49B H 0.8410 0.2604 0.9813 0.088 Uiso 1 1 calc R
H49C H 0.7502 0.2415 1.0086 0.088 Uiso 1 1 calc R
C50 C 0.9238(6) 0.1016(4) 0.9518(5) 0.121(3) Uani 1 1 d .
H50A H 0.8587 0.1120 0.9393 0.182 Uiso 1 1 calc R
H50B H 0.9510 0.1156 1.0044 0.182 Uiso 1 1 calc R
H50C H 0.9318 0.0547 0.9475 0.182 Uiso 1 1 calc R
C51 C 0.9692(5) 0.1356(3) 0.8972(4) 0.0786(19) Uani 1 1 d .
H51A H 1.0359 0.1294 0.9131 0.094 Uiso 1 1 calc R
H51B H 0.9478 0.1175 0.8448 0.094 Uiso 1 1 calc R
C52 C 0.9896(5) 0.2394(4) 0.8479(4) 0.090(2) Uani 1 1 d .
H52A H 0.9646 0.2267 0.7937 0.108 Uiso 1 1 calc R
H52B H 1.0560 0.2313 0.8601 0.108 Uiso 1 1 calc R
C53 C 0.9715(6) 0.3103(4) 0.8584(6) 0.125(3) Uani 1 1 d .
H53A H 0.9971 0.3359 0.8221 0.187 Uiso 1 1 calc R
H53B H 1.0000 0.3233 0.9112 0.187 Uiso 1 1 calc R
H53C H 0.9057 0.3177 0.8487 0.187 Uiso 1 1 calc R

loop_
_atom_site_aniso_label
_atom_site_aniso_U_11
_atom_site_aniso_U_22
_atom_site_aniso_U_33
_atom_site_aniso_U_23
_atom_site_aniso_U_13
_atom_site_aniso_U_12
Dy1 0.01740(9) 0.01791(8) 0.01672(8) -0.00139(5) 0.00575(6) -0.00087(6)
Ni1 0.0154(2) 0.01771(18) 0.01486(19) -0.00208(15) 0.00496(15) -0.00089(16)
Cl1 0.0693(9) 0.0710(9) 0.0586(8) -0.0123(7) 0.0310(7) -0.0285(7)
O1 0.0217(13) 0.0288(12) 0.0252(12) -0.0084(10) 0.0100(10) -0.0101(10)
O2 0.0192(12) 0.0214(11) 0.0158(11) -0.0052(9) 0.0056(9) -0.0046(9)
O3 0.0159(12) 0.0207(11) 0.0173(11) -0.0008(8) 0.0052(9) -0.0008(9)
O4 0.0268(15) 0.0411(15) 0.0360(14) -0.0153(12) 0.0114(11) -0.0114(12)
O5 0.0242(13) 0.0252(12) 0.0201(11) 0.0009(9) 0.0098(10) -0.0013(10)
O6 0.0143(11) 0.0213(10) 0.0138(10) -0.0020(8) 0.0041(8) 0.0011(9)
O7 0.0282(14) 0.0282(13) 0.0276(13) 0.0017(10) 0.0008(11) 0.0064(11)
O8 0.0349(17) 0.0257(13) 0.0511(17) -0.0099(12) 0.0057(13) 0.0026(12)
O9 0.0245(13) 0.0241(12) 0.0243(12) 0.0000(9) 0.0043(10) 0.0044(10)
O10 0.062(3) 0.068(3) 0.092(3) -0.005(2) 0.028(2) 0.005(2)
O11 0.448(14) 0.055(3) 0.344(11) -0.021(4) 0.361(12) -0.026(5)
O12 0.125(5) 0.130(5) 0.135(5) 0.020(4) -0.026(4) -0.085(4)
O13 0.100(4) 0.096(3) 0.069(3) 0.001(2) 0.040(2) 0.018(3)
O14 0.181(7) 0.100(4) 0.185(6) -0.017(4) -0.088(6) 0.014(5)
N1 0.0173(14) 0.0206(13) 0.0176(13) -0.0022(10) 0.0061(10) -0.0002(11)
N2 0.0192(14) 0.0214(13) 0.0161(13) 0.0003(10) 0.0028(10) -0.0011(11)
N3 0.0311(19) 0.047(2) 0.0296(17) 0.0051(15) 0.0002(14) 0.0072(16)
N4 0.044(2) 0.0242(16) 0.052(2) -0.0047(15) 0.0207(17) 0.0019(15)
N5 0.0273(19) 0.0305(17) 0.058(2) -0.0021(16) 0.0112(16) 0.0016(14)
C1 0.030(2) 0.047(2) 0.036(2) -0.0118(18) 0.0141(17) -0.0195(18)
C2 0.0269(19) 0.0205(15) 0.0187(16) -0.0024(12) 0.0095(13) -0.0026(14)
C3 0.028(2) 0.0250(17) 0.0269(18) -0.0075(14) 0.0060(15) -0.0089(15)
C4 0.041(2) 0.0319(19) 0.0213(17) -0.0116(15) 0.0082(16) -0.0113(17)
C5 0.033(2) 0.0302(18) 0.0215(17) -0.0085(14) 0.0107(15) -0.0082(16)
C6 0.0251(18) 0.0217(15) 0.0193(16) -0.0052(12) 0.0078(13) -0.0027(14)
C7 0.0213(17) 0.0177(14) 0.0193(15) -0.0031(12) 0.0043(13) 0.0008(13)
C8 0.0252(18) 0.0259(17) 0.0195(16) -0.0062(13) 0.0107(13) -0.0034(14)
C9 0.0150(16) 0.0203(15) 0.0205(15) 0.0012(12) 0.0056(12) -0.0008(13)
C10 0.0218(18) 0.0273(17) 0.0230(17) -0.0050(13) 0.0072(14) -0.0011(14)
C11 0.0183(18) 0.0359(19) 0.0263(18) 0.0004(15) 0.0066(14) 0.0002(15)
C12 0.0150(17) 0.0313(18) 0.0295(18) 0.0004(14) 0.0045(14) -0.0034(14)
C13 0.0189(17) 0.0229(15) 0.0237(16) -0.0032(13) 0.0053(13) -0.0019(13)
C14 0.0178(17) 0.0221(15) 0.0168(15) 0.0043(12) 0.0063(12) 0.0043(13)
C15 0.027(2) 0.042(2) 0.036(2) -0.0058(17) 0.0147(16) -0.0029(17)
C16 0.028(2) 0.077(3) 0.038(2) -0.013(2) 0.0111(18) -0.005(2)
C17 0.041(3) 0.119(5) 0.042(3) -0.024(3) 0.019(2) -0.002(3)
C18 0.036(3) 0.136(6) 0.056(3) -0.027(3) 0.026(2) 0.003(3)
C19 0.021(2) 0.109(5) 0.061(3) -0.027(3) 0.015(2) -0.002(3)
C20 0.023(2) 0.064(3) 0.041(2) -0.014(2) 0.0121(17) -0.004(2)
C21 0.036(3) 0.083(4) 0.071(3) -0.043(3) 0.018(2) -0.027(3)
C22 0.0230(18) 0.0238(16) 0.0249(17) 0.0016(13) 0.0058(14) -0.0015(14)
C23 0.027(2) 0.039(2) 0.032(2) -0.0017(16) 0.0121(16) -0.0070(17)
C24 0.038(2) 0.051(2) 0.034(2) -0.0134(18) 0.0226(18) -0.014(2)
C25 0.033(2) 0.043(2) 0.0263(19) -0.0084(16) 0.0136(16) -0.0111(18)
C26 0.0228(18) 0.0285(17) 0.0191(16) 0.0027(13) 0.0085(13) -0.0015(14)
C27 0.0182(17) 0.0236(16) 0.0209(16) 0.0041(13) 0.0048(13) 0.0008(13)
C28 0.0230(18) 0.0241(16) 0.0196(16) -0.0020(13) 0.0047(13) -0.0009(14)
C29 0.0173(16) 0.0220(15) 0.0190(15) 0.0001(12) 0.0047(12) 0.0000(13)
C30 0.0210(18) 0.0282(17) 0.0186(16) -0.0005(13) 0.0064(13) -0.0033(14)
C31 0.0200(17) 0.0266(16) 0.0177(15) -0.0009(13) 0.0009(13) -0.0006(14)
C32 0.0186(17) 0.0277(17) 0.0222(16) -0.0032(13) 0.0043(13) -0.0020(14)
C33 0.0181(17) 0.0242(16) 0.0192(15) -0.0016(12) 0.0055(12) 0.0003(13)
C34 0.0153(16) 0.0211(15) 0.0169(15) -0.0006(12) 0.0039(12) 0.0029(13)
C35 0.0199(18) 0.0361(19) 0.0210(17) -0.0041(14) 0.0024(13) -0.0042(15)
C36 0.038(2) 0.043(2) 0.0264(19) -0.0061(16) 0.0062(17) -0.0117(19)
C37 0.056(3) 0.061(3) 0.032(2) -0.019(2) 0.012(2) -0.029(2)
C38 0.046(3) 0.089(4) 0.0182(19) -0.015(2) 0.0038(17) -0.026(3)
C39 0.044(3) 0.071(3) 0.0213(19) 0.008(2) 0.0008(17) -0.009(2)
C40 0.035(2) 0.041(2) 0.0232(18) 0.0006(16) 0.0028(16) -0.0061(18)
C41 0.035(2) 0.0303(19) 0.038(2) 0.0011(16) 0.0098(18) -0.0008(17)
C42 0.034(3) 0.096(4) 0.055(3) 0.015(3) -0.001(2) -0.010(3)
C43 0.056(3) 0.082(4) 0.042(3) 0.023(3) -0.003(2) 0.015(3)
C44 0.039(2) 0.0297(19) 0.036(2) -0.0029(16) 0.0137(18) 0.0003(17)
C45 0.095(5) 0.044(3) 0.071(3) -0.001(2) 0.052(3) 0.017(3)
C46 0.069(4) 0.024(2) 0.094(4) -0.003(2) 0.033(3) 0.000(2)
C47 0.0241(19) 0.0332(19) 0.0257(18) 0.0017(15) 0.0062(14) -0.0016(15)
C48 0.025(3) 0.047(3) 0.131(5) -0.014(3) 0.012(3) -0.003(2)
C49 0.052(3) 0.037(2) 0.088(4) -0.010(2) 0.016(3) 0.012(2)
C50 0.099(7) 0.113(6) 0.149(8) 0.044(6) 0.025(6) -0.025(5)
C51 0.057(4) 0.077(4) 0.092(5) -0.015(3) -0.004(3) 0.013(3)
C52 0.076(5) 0.115(6) 0.090(5) -0.010(4) 0.044(4) -0.015(4)
C53 0.105(7) 0.074(5) 0.202(10) 0.030(6) 0.049(7) 0.002(5)

loop_
_atom_type_symbol
_atom_type_description
_atom_type_scat_dispersion_real
_atom_type_scat_dispersion_imag
_atom_type_scat_source
C C 0.0033 0.0016 'International Tables Vol C Tables 4.2.6.8 and 6.1.1.4'
H H 0.0000 0.0000 'International Tables Vol C Tables 4.2.6.8 and 6.1.1.4'
N N 0.0061 0.0033 'International Tables Vol C Tables 4.2.6.8 and 6.1.1.4'
O O 0.0106 0.0060 'International Tables Vol C Tables 4.2.6.8 and 6.1.1.4'
Ni Ni 0.3393 1.1124 'International Tables Vol C Tables 4.2.6.8 and 6.1.1.4'
Dy Dy -0.1892 4.4098 'International Tables Vol C Tables 4.2.6.8 and 6.1.1.4'
Cl Cl 0.1484 0.1585 'International Tables Vol C Tables 4.2.6.8 and 6.1.1.4'

loop_
_geom_angle_atom_site_label_1
_geom_angle_atom_site_label_2
_geom_angle_atom_site_label_3
_geom_angle
_geom_angle_site_symmetry_1
_geom_angle_site_symmetry_3
Ni1 Dy1 Ni1 53.484(12) 3_667 .
O1 Dy1 Ni1 94.67(5) . .
O1 Dy1 Ni1 98.60(5) . 3_667
O2 Dy1 Ni1 33.32(5) . .
O2 Dy1 Ni1 73.39(6) . 3_667
O2 Dy1 O1 63.78(7) . .
O2 Dy1 O3 88.28(8) . .
O2 Dy1 O6 68.31(7) . 3_667
O2 Dy1 O7 93.55(9) . .
O2 Dy1 O8 82.25(9) . .
O2 Dy1 N2 134.84(8) . 3_667
O3 Dy1 Ni1 34.71(5) . 3_667
O3 Dy1 Ni1 82.69(5) . .
O3 Dy1 O1 77.44(8) . .
O3 Dy1 O6 71.38(7) . 3_667
O3 Dy1 O7 144.66(8) . .
O3 Dy1 O8 142.79(9) . .
O3 Dy1 N2 82.03(8) . 3_667
O5 Dy1 Ni1 169.46(6) . .
O5 Dy1 Ni1 116.03(6) . 3_667
O5 Dy1 O1 85.63(8) . .
O5 Dy1 O2 149.32(8) . .
O5 Dy1 O3 87.10(8) . .
O5 Dy1 O6 137.43(8) . 3_667
O5 Dy1 O7 107.47(9) . .
O5 Dy1 O8 83.28(9) . .
O5 Dy1 N2 74.33(9) . 3_667
O6 Dy1 Ni1 35.57(5) 3_667 .
O6 Dy1 Ni1 36.86(5) 3_667 3_667
O6 Dy1 O1 122.65(7) 3_667 .
O6 Dy1 N2 66.77(8) 3_667 3_667
O7 Dy1 Ni1 79.82(6) . .
O7 Dy1 Ni1 112.84(6) . 3_667
O7 Dy1 O1 134.26(8) . .
O7 Dy1 O6 76.58(8) . 3_667
O7 Dy1 O8 72.13(9) . .
O7 Dy1 N2 71.81(9) . 3_667
O8 Dy1 Ni1 155.29(7) . 3_667
O8 Dy1 Ni1 106.50(7) . .
O8 Dy1 O1 66.06(9) . .
O8 Dy1 O6 135.11(9) . 3_667
O8 Dy1 N2 128.78(9) . 3_667
N2 Dy1 Ni1 73.84(6) 3_667 3_667
N2 Dy1 Ni1 101.53(6) 3_667 .
N2 Dy1 O1 151.93(8) 3_667 .
Dy1 Ni1 Dy1 126.517(12) 3_667 .
O2 Ni1 Dy1 38.65(6) . .
O2 Ni1 Dy1 134.84(7) . 3_667
O2 Ni1 O3 170.12(8) . 3_667
O2 Ni1 O6 80.74(8) . 3_667
O2 Ni1 O6 91.83(9) . .
O2 Ni1 O9 96.59(9) . .
O3 Ni1 Dy1 40.61(6) 3_667 3_667
O3 Ni1 Dy1 149.94(6) 3_667 .
O3 Ni1 O6 107.21(8) 3_667 3_667
O3 Ni1 O6 83.48(9) 3_667 .
O3 Ni1 O9 89.15(9) 3_667 .
O6 Ni1 Dy1 42.81(6) 3_667 .
O6 Ni1 Dy1 92.87(6) . .
O6 Ni1 Dy1 93.86(6) 3_667 3_667
O6 Ni1 Dy1 43.12(6) . 3_667
O6 Ni1 O6 83.16(8) 3_667 .
O9 Ni1 Dy1 128.50(7) . 3_667
O9 Ni1 Dy1 89.66(7) . .
O9 Ni1 O6 169.34(9) . .
O9 Ni1 O6 91.72(9) . 3_667
N1 Ni1 Dy1 127.68(8) . .
N1 Ni1 Dy1 94.92(8) . 3_667
N1 Ni1 O2 90.18(10) . .
N1 Ni1 O3 82.18(10) . 3_667
N1 Ni1 O6 100.56(9) . .
N1 Ni1 O6 170.33(10) . 3_667
N1 Ni1 O9 85.99(10) . .
O11 Cl1 O12 110.7(5) . .
O11 Cl1 O13 107.8(3) . .
O11 Cl1 O14 111.9(6) . .
O12 Cl1 O13 114.8(4) . .
O12 Cl1 O14 103.9(4) . .
O14 Cl1 O13 107.7(3) . .
C1 O1 Dy1 122.8(2) . .
C2 O1 Dy1 115.80(19) . .
C2 O1 C1 117.4(3) . .
Ni1 O2 Dy1 108.03(9) . .
C7 O2 Dy1 126.2(2) . .
C7 O2 Ni1 125.0(2) . .
Ni1 O3 Dy1 104.69(9) 3_667 .
C14 O3 Dy1 122.89(18) 3_667 .
C14 O3 Ni1 106.41(18) 3_667 3_667
C22 O4 C21 116.1(3) . .
C27 O5 Dy1 140.8(2) 3_667 .
Ni1 O6 Dy1 100.02(8) . 3_667
Ni1 O6 Dy1 101.62(8) 3_667 3_667
Ni1 O6 Ni1 96.84(8) 3_667 .
C34 O6 Dy1 114.33(18) . 3_667
C34 O6 Ni1 114.42(18) . .
C34 O6 Ni1 125.53(19) . 3_667
C41 O7 Dy1 133.5(3) . .
C44 O8 Dy1 152.8(3) . .
C47 O9 Ni1 123.2(2) . .
C51 O10 C52 113.4(5) . .
C8 N1 Ni1 127.1(2) . .
C8 N1 C9 123.4(3) . .
C9 N1 Ni1 109.34(19) . .
C28 N2 Dy1 128.6(2) . 3_667
C28 N2 C29 119.2(3) . .
C29 N2 Dy1 112.02(19) . 3_667
C41 N3 C42 120.9(4) . .
C41 N3 C43 121.6(4) . .
C42 N3 C43 117.4(4) . .
C44 N4 C45 120.8(4) . .
C44 N4 C46 121.8(4) . .
C45 N4 C46 116.7(4) . .
C47 N5 C48 120.2(4) . .
C47 N5 C49 122.2(4) . .
C48 N5 C49 117.6(4) . .
O1 C1 H1A 109.5 . .
O1 C1 H1B 109.5 . .
O1 C1 H1C 109.5 . .
H1A C1 H1B 109.5 . .
H1A C1 H1C 109.5 . .
H1B C1 H1C 109.5 . .
O1 C2 C3 125.0(3) . .
O1 C2 C7 113.3(3) . .
C3 C2 C7 121.7(3) . .
C2 C3 H3 120.3 . .
C2 C3 C4 119.4(3) . .
C4 C3 H3 120.3 . .
C3 C4 H4 119.9 . .
C5 C4 C3 120.1(3) . .
C5 C4 H4 119.9 . .
C4 C5 H5 119.0 . .
C4 C5 C6 122.0(3) . .
C6 C5 H5 119.0 . .
C5 C6 C8 117.1(3) . .
C7 C6 C5 118.4(3) . .
C7 C6 C8 124.6(3) . .
O2 C7 C2 117.5(3) . .
O2 C7 C6 124.2(3) . .
C6 C7 C2 118.3(3) . .
N1 C8 C6 124.8(3) . .
N1 C8 H8 117.6 . .
C6 C8 H8 117.6 . .
C10 C9 N1 124.9(3) . .
C10 C9 C14 121.1(3) . .
C14 C9 N1 113.9(3) . .
C9 C10 H10 119.7 . .
C11 C10 C9 120.7(3) . .
C11 C10 H10 119.7 . .
C10 C11 C12 117.7(3) . .
C10 C11 C15 121.2(3) . .
C12 C11 C15 121.1(3) . .
C11 C12 H12 119.1 . .
C13 C12 C11 121.8(3) . .
C13 C12 H12 119.1 . .
C12 C13 H13 119.5 . .
C12 C13 C14 121.0(3) . .
C14 C13 H13 119.5 . .
O3 C14 C9 120.3(3) 3_667 .
O3 C14 C13 122.1(3) 3_667 .
C13 C14 C9 117.6(3) . .
C16 C15 C11 120.6(4) . .
C20 C15 C11 121.5(4) . .
C20 C15 C16 118.0(4) . .
C15 C16 H16 119.6 . .
C17 C16 C15 120.7(4) . .
C17 C16 H16 119.6 . .
C16 C17 H17 119.8 . .
C16 C17 C18 120.4(5) . .
C18 C17 H17 119.8 . .
C17 C18 H18 120.2 . .
C17 C18 C19 119.6(4) . .
C19 C18 H18 120.2 . .
C18 C19 H19 120.1 . .
C20 C19 C18 119.7(4) . .
C20 C19 H19 120.1 . .
C15 C20 C19 121.6(4) . .
C15 C20 H20 119.2 . .
C19 C20 H20 119.2 . .
O4 C21 H21A 109.5 . .
O4 C21 H21B 109.5 . .
O4 C21 H21C 109.5 . .
H21A C21 H21B 109.5 . .
H21A C21 H21C 109.5 . .
H21B C21 H21C 109.5 . .
O4 C22 C27 113.9(3) . .
C23 C22 O4 124.4(3) . .
C23 C22 C27 121.6(3) . .
C22 C23 H23 119.7 . .
C22 C23 C24 120.6(4) . .
C24 C23 H23 119.7 . .
C23 C24 H24 120.1 . .
C25 C24 C23 119.8(4) . .
C25 C24 H24 120.1 . .
C24 C25 H25 119.4 . .
C24 C25 C26 121.2(3) . .
C26 C25 H25 119.4 . .
C25 C26 C27 120.4(3) . .
C25 C26 C28 116.7(3) . .
C27 C26 C28 122.9(3) . .
O5 C27 C22 120.0(3) 3_667 .
O5 C27 C26 123.6(3) 3_667 .
C26 C27 C22 116.4(3) . .
N2 C28 C26 127.3(3) . .
N2 C28 H28 116.4 . .
C26 C28 H28 116.4 . .
C30 C29 N2 124.2(3) . .
C30 C29 C34 119.3(3) . .
C34 C29 N2 116.4(3) . .
C29 C30 H30 119.2 . .
C29 C30 C31 121.6(3) . .
C31 C30 H30 119.2 . .
C30 C31 C35 121.5(3) . .
C32 C31 C30 118.1(3) . .
C32 C31 C35 120.4(3) . .
C31 C32 H32 119.4 . .
C33 C32 C31 121.2(3) . .
C33 C32 H32 119.4 . .
C32 C33 H33 119.9 . .
C34 C33 C32 120.2(3) . .
C34 C33 H33 119.9 . .
O6 C34 C29 118.9(3) . .
O6 C34 C33 121.5(3) . .
C33 C34 C29 119.6(3) . .
C36 C35 C31 120.4(3) . .
C36 C35 C40 118.1(3) . .
C40 C35 C31 121.5(3) . .
C35 C36 H36 119.7 . .
C35 C36 C37 120.6(4) . .
C37 C36 H36 119.7 . .
C36 C37 H37 119.9 . .
C38 C37 C36 120.3(4) . .
C38 C37 H37 119.9 . .
C37 C38 H38 120.0 . .
C37 C38 C39 120.0(4) . .
C39 C38 H38 120.0 . .
C38 C39 H39 119.8 . .
C38 C39 C40 120.3(4) . .
C40 C39 H39 119.8 . .
C35 C40 H40 119.7 . .
C39 C40 C35 120.7(4) . .
C39 C40 H40 119.7 . .
O7 C41 N3 125.5(4) . .
O7 C41 H41 117.2 . .
N3 C41 H41 117.2 . .
N3 C42 H42A 109.5 . .
N3 C42 H42B 109.5 . .
N3 C42 H42C 109.5 . .
H42A C42 H42B 109.5 . .
H42A C42 H42C 109.5 . .
H42B C42 H42C 109.5 . .
N3 C43 H43A 109.5 . .
N3 C43 H43B 109.5 . .
N3 C43 H43C 109.5 . .
H43A C43 H43B 109.5 . .
H43A C43 H43C 109.5 . .
H43B C43 H43C 109.5 . .
O8 C44 N4 124.6(4) . .
O8 C44 H44 117.7 . .
N4 C44 H44 117.7 . .
N4 C45 H45A 109.5 . .
N4 C45 H45B 109.5 . .
N4 C45 H45C 109.5 . .
H45A C45 H45B 109.5 . .
H45A C45 H45C 109.5 . .
H45B C45 H45C 109.5 . .
N4 C46 H46A 109.5 . .
N4 C46 H46B 109.5 . .
N4 C46 H46C 109.5 . .
H46A C46 H46B 109.5 . .
H46A C46 H46C 109.5 . .
H46B C46 H46C 109.5 . .
O9 C47 N5 123.2(4) . .
O9 C47 H47 118.4 . .
N5 C47 H47 118.4 . .
N5 C48 H48A 109.5 . .
N5 C48 H48B 109.5 . .
N5 C48 H48C 109.5 . .
H48A C48 H48B 109.5 . .
H48A C48 H48C 109.5 . .
H48B C48 H48C 109.5 . .
N5 C49 H49A 109.5 . .
N5 C49 H49B 109.5 . .
N5 C49 H49C 109.5 . .
H49A C49 H49B 109.5 . .
H49A C49 H49C 109.5 . .
H49B C49 H49C 109.5 . .
H50A C50 H50B 109.5 . .
H50A C50 H50C 109.5 . .
H50B C50 H50C 109.5 . .
C51 C50 H50A 109.5 . .
C51 C50 H50B 109.5 . .
C51 C50 H50C 109.5 . .
O10 C51 C50 108.9(6) . .
O10 C51 H51A 109.9 . .
O10 C51 H51B 109.9 . .
C50 C51 H51A 109.9 . .
C50 C51 H51B 109.9 . .
H51A C51 H51B 108.3 . .
O10 C52 H52A 109.8 . .
O10 C52 H52B 109.8 . .
O10 C52 C53 109.3(6) . .
H52A C52 H52B 108.3 . .
C53 C52 H52A 109.8 . .
C53 C52 H52B 109.8 . .
C52 C53 H53A 109.5 . .
C52 C53 H53B 109.5 . .
C52 C53 H53C 109.5 . .
H53A C53 H53B 109.5 . .
H53A C53 H53C 109.5 . .
H53B C53 H53C 109.5 . .

loop_
_geom_bond_atom_site_label_1
_geom_bond_atom_site_label_2
_geom_bond_distance
_geom_bond_site_symmetry_2
Dy1 Ni1 3.4914(4) 3_667
Dy1 Ni1 3.4927(4) .
Dy1 O1 2.566(2) .
Dy1 O2 2.294(2) .
Dy1 O3 2.349(2) .
Dy1 O5 2.184(2) .
Dy1 O6 2.423(2) 3_667
Dy1 O7 2.353(2) .
Dy1 O8 2.376(3) .
Dy1 N2 2.485(3) 3_667
Ni1 Dy1 3.4915(4) 3_667
Ni1 O2 2.018(2) .
Ni1 O3 2.055(2) 3_667
Ni1 O6 2.074(2) 3_667
Ni1 O6 2.127(2) .
Ni1 O9 2.062(2) .
Ni1 N1 2.004(3) .
Cl1 O11 1.361(5) .
Cl1 O12 1.384(5) .
Cl1 O13 1.435(5) .
Cl1 O14 1.423(6) .
O1 C1 1.433(4) .
O1 C2 1.379(4) .
O2 C7 1.324(4) .
O3 Ni1 2.055(2) 3_667
O3 C14 1.343(4) 3_667
O4 C21 1.414(5) .
O4 C22 1.371(4) .
O5 C27 1.297(4) 3_667
O6 Dy1 2.423(2) 3_667
O6 Ni1 2.074(2) 3_667
O6 C34 1.366(4) .
O7 C41 1.225(4) .
O8 C44 1.221(5) .
O9 C47 1.236(4) .
O10 C51 1.415(7) .
O10 C52 1.413(7) .
N1 C8 1.288(4) .
N1 C9 1.420(4) .
N2 Dy1 2.485(3) 3_667
N2 C28 1.286(4) .
N2 C29 1.435(4) .
N3 C41 1.315(5) .
N3 C42 1.440(6) .
N3 C43 1.453(5) .
N4 C44 1.318(5) .
N4 C45 1.437(6) .
N4 C46 1.448(5) .
N5 C47 1.320(5) .
N5 C48 1.451(6) .
N5 C49 1.463(5) .
C1 H1A 0.9800 .
C1 H1B 0.9800 .
C1 H1C 0.9800 .
C2 C3 1.375(4) .
C2 C7 1.417(5) .
C3 H3 0.9500 .
C3 C4 1.395(5) .
C4 H4 0.9500 .
C4 C5 1.359(5) .
C5 H5 0.9500 .
C5 C6 1.415(4) .
C6 C7 1.406(5) .
C6 C8 1.447(5) .
C8 H8 0.9500 .
C9 C10 1.394(4) .
C9 C14 1.408(4) .
C10 H10 0.9500 .
C10 C11 1.392(5) .
C11 C12 1.402(5) .
C11 C15 1.480(5) .
C12 H12 0.9500 .
C12 C13 1.374(5) .
C13 H13 0.9500 .
C13 C14 1.396(5) .
C14 O3 1.343(4) 3_667
C15 C16 1.399(6) .
C15 C20 1.376(6) .
C16 H16 0.9500 .
C16 C17 1.377(6) .
C17 H17 0.9500 .
C17 C18 1.378(7) .
C18 H18 0.9500 .
C18 C19 1.382(7) .
C19 H19 0.9500 .
C19 C20 1.382(6) .
C20 H20 0.9500 .
C21 H21A 0.9800 .
C21 H21B 0.9800 .
C21 H21C 0.9800 .
C22 C23 1.372(5) .
C22 C27 1.426(5) .
C23 H23 0.9500 .
C23 C24 1.388(5) .
C24 H24 0.9500 .
C24 C25 1.366(5) .
C25 H25 0.9500 .
C25 C26 1.400(5) .
C26 C27 1.421(5) .
C26 C28 1.447(5) .
C27 O5 1.297(4) 3_667
C28 H28 0.9500 .
C29 C30 1.387(4) .
C29 C34 1.401(4) .
C30 H30 0.9500 .
C30 C31 1.390(5) .
C31 C32 1.391(5) .
C31 C35 1.485(4) .
C32 H32 0.9500 .
C32 C33 1.385(4) .
C33 H33 0.9500 .
C33 C34 1.384(5) .
C35 C36 1.392(5) .
C35 C40 1.392(5) .
C36 H36 0.9500 .
C36 C37 1.391(5) .
C37 H37 0.9500 .
C37 C38 1.368(7) .
C38 H38 0.9500 .
C38 C39 1.372(7) .
C39 H39 0.9500 .
C39 C40 1.385(5) .
C40 H40 0.9500 .
C41 H41 0.9500 .
C42 H42A 0.9800 .
C42 H42B 0.9800 .
C42 H42C 0.9800 .
C43 H43A 0.9800 .
C43 H43B 0.9800 .
C43 H43C 0.9800 .
C44 H44 0.9500 .
C45 H45A 0.9800 .
C45 H45B 0.9800 .
C45 H45C 0.9800 .
C46 H46A 0.9800 .
C46 H46B 0.9800 .
C46 H46C 0.9800 .
C47 H47 0.9500 .
C48 H48A 0.9800 .
C48 H48B 0.9800 .
C48 H48C 0.9800 .
C49 H49A 0.9800 .
C49 H49B 0.9800 .
C49 H49C 0.9800 .
C50 H50A 0.9800 .
C50 H50B 0.9800 .
C50 H50C 0.9800 .
C50 C51 1.484(10) .
C51 H51A 0.9900 .
C51 H51B 0.9900 .
C52 H52A 0.9900 .
C52 H52B 0.9900 .
C52 C53 1.508(10) .
C53 H53A 0.9800 .
C53 H53B 0.9800 .
C53 H53C 0.9800 .

loop_
_geom_torsion_atom_site_label_1
_geom_torsion_atom_site_label_2
_geom_torsion_atom_site_label_3
_geom_torsion_atom_site_label_4
_geom_torsion
_geom_torsion_site_symmetry_1
_geom_torsion_site_symmetry_4
Dy1 Ni1 O2 Dy1 -95.75(9) 3_667 .
Dy1 Ni1 O2 C7 170.7(3) . .
Dy1 Ni1 O2 C7 74.9(3) 3_667 .
Dy1 Ni1 O6 Dy1 144.90(6) . 3_667
Dy1 Ni1 O6 Ni1 -103.13(9) 3_667 3_667
Dy1 Ni1 O6 Ni1 41.78(7) . 3_667
Dy1 Ni1 O6 C34 122.7(2) 3_667 .
Dy1 Ni1 O6 C34 -92.43(19) . .
Dy1 Ni1 O9 C47 69.8(3) . .
Dy1 Ni1 O9 C47 -151.1(2) 3_667 .
Dy1 Ni1 N1 C8 21.4(3) . .
Dy1 Ni1 N1 C8 -123.8(3) 3_667 .
Dy1 Ni1 N1 C9 60.6(2) 3_667 .
Dy1 Ni1 N1 C9 -154.24(16) . .
Dy1 O1 C2 C3 165.0(3) . .
Dy1 O1 C2 C7 -16.8(3) . .
Dy1 O2 C7 C2 11.3(4) . .
Dy1 O2 C7 C6 -169.3(2) . .
Dy1 O6 C34 C29 29.4(3) 3_667 .
Dy1 O6 C34 C33 -152.1(2) 3_667 .
Dy1 O7 C41 N3 -156.5(3) . .
Dy1 O8 C44 N4 162.4(4) . .
Dy1 N2 C28 C26 -7.8(5) 3_667 .
Dy1 N2 C29 C30 154.7(3) 3_667 .
Dy1 N2 C29 C34 -22.2(3) 3_667 .
Ni1 Dy1 Ni1 Dy1 0.0 3_667 3_667
Ni1 Dy1 Ni1 O2 -118.61(11) 3_667 .
Ni1 Dy1 Ni1 O3 52.66(12) 3_667 3_667
Ni1 Dy1 Ni1 O6 47.47(9) 3_667 3_667
Ni1 Dy1 Ni1 O6 -29.27(5) 3_667 .
Ni1 Dy1 Ni1 O9 140.37(7) 3_667 .
Ni1 Dy1 Ni1 N1 -134.97(10) 3_667 .
Ni1 Dy1 O1 C1 -174.4(3) . .
Ni1 Dy1 O1 C1 -120.6(3) 3_667 .
Ni1 Dy1 O1 C2 82.5(2) 3_667 .
Ni1 Dy1 O1 C2 28.8(2) . .
Ni1 Dy1 O2 Ni1 47.41(8) 3_667 .
Ni1 Dy1 O2 C7 -170.5(3) . .
Ni1 Dy1 O2 C7 -123.1(2) 3_667 .
Ni1 Dy1 O3 Ni1 -29.73(7) . 3_667
Ni1 Dy1 O3 C14 -121.2(3) 3_667 3_667
Ni1 Dy1 O3 C14 -150.9(2) . 3_667
Ni1 Dy1 O5 C27 -44.0(3) 3_667 3_667
Ni1 Dy1 O5 C27 -49.4(6) . 3_667
Ni1 Dy1 O7 C41 163.7(3) . .
Ni1 Dy1 O7 C41 120.7(3) 3_667 .
Ni1 Dy1 O8 C44 177.5(6) . .
Ni1 Dy1 O8 C44 -149.7(5) 3_667 .
Ni1 O2 C7 C2 -157.7(2) . .
Ni1 O2 C7 C6 21.7(4) . .
Ni1 O6 C34 C29 -85.1(3) . .
Ni1 O6 C34 C29 155.9(2) 3_667 .
Ni1 O6 C34 C33 93.3(3) . .
Ni1 O6 C34 C33 -25.7(4) 3_667 .
Ni1 O9 C47 N5 143.6(3) . .
Ni1 N1 C8 C6 1.0(5) . .
Ni1 N1 C9 C10 161.4(3) . .
Ni1 N1 C9 C14 -15.6(3) . .
O1 Dy1 Ni1 Dy1 97.25(6) . 3_667
O1 Dy1 Ni1 O2 -21.36(12) . .
O1 Dy1 Ni1 O3 149.91(14) . 3_667
O1 Dy1 Ni1 O6 144.71(10) . 3_667
O1 Dy1 Ni1 O6 67.98(8) . .
O1 Dy1 Ni1 O9 -122.39(9) . .
O1 Dy1 Ni1 N1 -37.72(11) . .
O1 Dy1 O2 Ni1 156.13(13) . .
O1 Dy1 O2 C7 -14.4(2) . .
O1 Dy1 O3 Ni1 -126.20(10) . 3_667
O1 Dy1 O3 C14 112.7(2) . 3_667
O1 Dy1 O5 C27 -141.4(3) . 3_667
O1 Dy1 O7 C41 -109.7(3) . .
O1 Dy1 O8 C44 -94.7(6) . .
O1 C2 C3 C4 176.3(3) . .
O1 C2 C7 O2 5.5(4) . .
O1 C2 C7 C6 -174.0(3) . .
O2 Dy1 Ni1 Dy1 118.61(11) . 3_667
O2 Dy1 Ni1 O3 171.27(16) . 3_667
O2 Dy1 Ni1 O6 166.08(14) . 3_667
O2 Dy1 Ni1 O6 89.34(12) . .
O2 Dy1 Ni1 O9 -101.02(12) . .
O2 Dy1 Ni1 N1 -16.36(14) . .
O2 Dy1 O1 C1 172.8(3) . .
O2 Dy1 O1 C2 15.9(2) . .
O2 Dy1 O3 Ni1 -62.70(9) . 3_667
O2 Dy1 O3 C14 176.2(2) . 3_667
O2 Dy1 O5 C27 -145.5(3) . 3_667
O2 Dy1 O7 C41 -165.8(3) . .
O2 Dy1 O8 C44 -159.4(6) . .
O2 Ni1 O6 Dy1 -176.43(8) . 3_667
O2 Ni1 O6 Ni1 80.45(9) . 3_667
O2 Ni1 O6 C34 -53.8(2) . .
O2 Ni1 O9 C47 31.7(3) . .
O2 Ni1 N1 C8 11.3(3) . .
O2 Ni1 N1 C9 -164.4(2) . .
O3 Dy1 Ni1 Dy1 20.57(5) . 3_667
O3 Dy1 Ni1 O2 -98.04(12) . .
O3 Dy1 Ni1 O3 73.23(15) . 3_667
O3 Dy1 Ni1 O6 -8.70(7) . .
O3 Dy1 Ni1 O6 68.03(10) . 3_667
O3 Dy1 Ni1 O9 160.93(8) . .
O3 Dy1 Ni1 N1 -114.40(11) . .
O3 Dy1 O1 C1 -92.9(3) . .
O3 Dy1 O1 C2 110.2(2) . .
O3 Dy1 O2 Ni1 79.29(10) . .
O3 Dy1 O2 C7 -91.2(2) . .
O3 Dy1 O5 C27 -63.8(3) . 3_667
O3 Dy1 O7 C41 102.2(3) . .
O3 Dy1 O8 C44 -82.6(6) . .
O3 Ni1 O2 Dy1 -153.7(5) 3_667 .
O3 Ni1 O2 C7 17.0(7) 3_667 .
O3 Ni1 O6 Dy1 -5.15(8) 3_667 3_667
O3 Ni1 O6 Ni1 -108.28(9) 3_667 3_667
O3 Ni1 O6 C34 117.5(2) 3_667 .
O3 Ni1 O9 C47 -140.3(3) 3_667 .
O3 Ni1 N1 C8 -162.4(3) 3_667 .
O3 Ni1 N1 C9 21.9(2) 3_667 .
O4 C22 C23 C24 177.6(4) . .
O4 C22 C27 O5 2.6(5) . 3_667
O4 C22 C27 C26 -177.1(3) . .
O5 Dy1 Ni1 Dy1 6.0(3) . 3_667
O5 Dy1 Ni1 O2 -112.6(3) . .
O5 Dy1 Ni1 O3 58.7(3) . 3_667
O5 Dy1 Ni1 O6 -23.2(3) . .
O5 Dy1 Ni1 O6 53.5(3) . 3_667
O5 Dy1 Ni1 O9 146.4(3) . .
O5 Dy1 Ni1 N1 -128.9(3) . .
O5 Dy1 O1 C1 -4.9(3) . .
O5 Dy1 O1 C2 -161.8(2) . .
O5 Dy1 O2 Ni1 160.66(12) . .
O5 Dy1 O2 C7 -9.8(3) . .
O5 Dy1 O3 Ni1 147.64(10) . 3_667
O5 Dy1 O3 C14 26.5(2) . 3_667
O5 Dy1 O7 C41 -8.4(3) . .
O5 Dy1 O8 C44 -6.5(6) . .
O6 Dy1 Ni1 Dy1 -47.47(9) 3_667 3_667
O6 Dy1 Ni1 O2 -166.08(14) 3_667 .
O6 Dy1 Ni1 O3 5.20(15) 3_667 3_667
O6 Dy1 Ni1 O6 -76.74(11) 3_667 .
O6 Dy1 Ni1 O9 92.90(11) 3_667 .
O6 Dy1 Ni1 N1 177.56(13) 3_667 .
O6 Dy1 O1 C1 -150.8(3) 3_667 .
O6 Dy1 O1 C2 52.3(2) 3_667 .
O6 Dy1 O2 Ni1 8.66(8) 3_667 .
O6 Dy1 O2 C7 -161.8(3) 3_667 .
O6 Dy1 O3 Ni1 4.97(7) 3_667 3_667
O6 Dy1 O3 C14 -116.2(2) 3_667 3_667
O6 Dy1 O5 C27 -5.7(4) 3_667 3_667
O6 Dy1 O7 C41 127.5(3) 3_667 .
O6 Dy1 O8 C44 152.3(6) 3_667 .
O6 Ni1 O2 Dy1 -92.31(10) . .
O6 Ni1 O2 Dy1 -9.54(9) 3_667 .
O6 Ni1 O2 C7 161.1(3) 3_667 .
O6 Ni1 O2 C7 78.3(2) . .
O6 Ni1 O6 Dy1 103.13(9) 3_667 3_667
O6 Ni1 O6 Ni1 0.000(1) 3_667 3_667
O6 Ni1 O6 C34 -134.2(2) 3_667 .
O6 Ni1 O9 C47 112.5(3) 3_667 .
O6 Ni1 O9 C47 173.6(4) . .
O6 Ni1 N1 C8 -80.6(3) . .
O6 Ni1 N1 C8 31.3(8) 3_667 .
O6 Ni1 N1 C9 103.7(2) . .
O6 Ni1 N1 C9 -144.3(5) 3_667 .
O7 Dy1 Ni1 Dy1 -128.59(6) . 3_667
O7 Dy1 Ni1 O2 112.80(12) . .
O7 Dy1 Ni1 O3 -75.93(14) . 3_667
O7 Dy1 Ni1 O6 -81.12(11) . 3_667
O7 Dy1 Ni1 O6 -157.86(8) . .
O7 Dy1 Ni1 O9 11.78(9) . .
O7 Dy1 Ni1 N1 96.44(11) . .
O7 Dy1 O1 C1 105.3(3) . .
O7 Dy1 O1 C2 -51.5(2) . .
O7 Dy1 O2 Ni1 -65.38(11) . .
O7 Dy1 O2 C7 124.1(2) . .
O7 Dy1 O3 Ni1 31.01(18) . 3_667
O7 Dy1 O3 C14 -90.1(3) . 3_667
O7 Dy1 O5 C27 83.4(3) . 3_667
O7 Dy1 O8 C44 104.3(6) . .
O8 Dy1 Ni1 Dy1 163.65(7) . 3_667
O8 Dy1 Ni1 O2 45.04(13) . .
O8 Dy1 Ni1 O3 -143.69(14) . 3_667
O8 Dy1 Ni1 O6 134.37(9) . .
O8 Dy1 Ni1 O6 -148.89(11) . 3_667
O8 Dy1 Ni1 O9 -55.99(10) . .
O8 Dy1 Ni1 N1 28.68(12) . .
O8 Dy1 O1 C1 79.7(3) . .
O8 Dy1 O1 C2 -77.2(2) . .
O8 Dy1 O2 Ni1 -136.79(12) . .
O8 Dy1 O2 C7 52.7(2) . .
O8 Dy1 O3 Ni1 -137.46(13) . 3_667
O8 Dy1 O3 C14 101.4(3) . 3_667
O8 Dy1 O5 C27 152.2(3) . 3_667
O8 Dy1 O7 C41 -85.1(3) . .
O9 Ni1 O2 Dy1 81.14(10) . .
O9 Ni1 O2 C7 -108.2(2) . .
O9 Ni1 O6 Dy1 41.4(5) . 3_667
O9 Ni1 O6 Ni1 -61.7(5) . 3_667
O9 Ni1 O6 C34 164.1(4) . .
O9 Ni1 N1 C8 107.9(3) . .
O9 Ni1 N1 C9 -67.8(2) . .
N1 Ni1 O2 Dy1 167.12(11) . .
N1 Ni1 O2 C7 -22.2(3) . .
N1 Ni1 O6 Dy1 -85.90(10) . 3_667
N1 Ni1 O6 Ni1 170.97(10) . 3_667
N1 Ni1 O6 C34 36.8(2) . .
N1 Ni1 O9 C47 -58.0(3) . .
N1 C9 C10 C11 -176.7(3) . .
N1 C9 C14 O3 -6.2(4) . 3_667
N1 C9 C14 C13 174.5(3) . .
N2 Dy1 Ni1 Dy1 -59.71(6) 3_667 3_667
N2 Dy1 Ni1 O2 -178.32(12) 3_667 .
N2 Dy1 Ni1 O3 -7.05(14) 3_667 3_667
N2 Dy1 Ni1 O6 -12.24(11) 3_667 3_667
N2 Dy1 Ni1 O6 -88.98(8) 3_667 .
N2 Dy1 Ni1 O9 80.66(9) 3_667 .
N2 Dy1 Ni1 N1 165.32(12) 3_667 .
N2 Dy1 O1 C1 -48.9(3) 3_667 .
N2 Dy1 O1 C2 154.2(2) 3_667 .
N2 Dy1 O2 Ni1 2.32(17) 3_667 .
N2 Dy1 O2 C7 -168.2(2) 3_667 .
N2 Dy1 O3 Ni1 73.07(10) 3_667 3_667
N2 Dy1 O3 C14 -48.1(2) 3_667 3_667
N2 Dy1 O5 C27 18.7(3) 3_667 3_667
N2 Dy1 O7 C41 57.9(3) 3_667 .
N2 Dy1 O8 C44 57.2(6) 3_667 .
N2 C29 C30 C31 -179.1(3) . .
N2 C29 C34 O6 -4.0(4) . .
N2 C29 C34 C33 177.5(3) . .
C1 O1 C2 C3 6.9(5) . .
C1 O1 C2 C7 -174.9(3) . .
C2 C3 C4 C5 -1.6(6) . .
C3 C2 C7 O2 -176.2(3) . .
C3 C2 C7 C6 4.3(5) . .
C3 C4 C5 C6 2.3(6) . .
C4 C5 C6 C7 0.3(6) . .
C4 C5 C6 C8 -179.5(4) . .
C5 C6 C7 O2 177.1(3) . .
C5 C6 C7 C2 -3.5(5) . .
C5 C6 C8 N1 170.5(3) . .
C7 C2 C3 C4 -1.8(5) . .
C7 C6 C8 N1 -9.3(6) . .
C8 N1 C9 C10 -14.5(5) . .
C8 N1 C9 C14 168.6(3) . .
C8 C6 C7 O2 -3.2(5) . .
C8 C6 C7 C2 176.2(3) . .
C9 N1 C8 C6 176.1(3) . .
C9 C10 C11 C12 2.5(5) . .
C9 C10 C11 C15 -175.6(3) . .
C10 C9 C14 O3 176.7(3) . 3_667
C10 C9 C14 C13 -2.6(5) . .
C10 C11 C12 C13 -2.5(5) . .
C10 C11 C15 C16 37.7(6) . .
C10 C11 C15 C20 -143.1(4) . .
C11 C12 C13 C14 0.0(5) . .
C11 C15 C16 C17 177.9(5) . .
C11 C15 C20 C19 -178.3(5) . .
C12 C11 C15 C16 -140.3(4) . .
C12 C11 C15 C20 38.9(6) . .
C12 C13 C14 O3 -176.7(3) . 3_667
C12 C13 C14 C9 2.6(5) . .
C14 C9 C10 C11 0.1(5) . .
C15 C11 C12 C13 175.5(3) . .
C15 C16 C17 C18 0.4(9) . .
C16 C15 C20 C19 1.0(7) . .
C16 C17 C18 C19 1.0(10) . .
C17 C18 C19 C20 -1.4(10) . .
C18 C19 C20 C15 0.4(9) . .
C20 C15 C16 C17 -1.3(7) . .
C21 O4 C22 C23 -5.7(6) . .
C21 O4 C22 C27 172.6(4) . .
C22 C23 C24 C25 -0.4(7) . .
C23 C22 C27 O5 -179.0(3) . 3_667
C23 C22 C27 C26 1.3(5) . .
C23 C24 C25 C26 0.7(7) . .
C24 C25 C26 C27 0.1(6) . .
C24 C25 C26 C28 -178.4(4) . .
C25 C26 C27 O5 179.3(3) . 3_667
C25 C26 C27 C22 -1.0(5) . .
C25 C26 C28 N2 177.9(4) . .
C27 C22 C23 C24 -0.6(6) . .
C27 C26 C28 N2 -0.5(6) . .
C28 N2 C29 C30 -28.8(5) . .
C28 N2 C29 C34 154.2(3) . .
C28 C26 C27 O5 -2.3(5) . 3_667
C28 C26 C27 C22 177.4(3) . .
C29 N2 C28 C26 176.4(3) . .
C29 C30 C31 C32 2.2(5) . .
C29 C30 C31 C35 -179.1(3) . .
C30 C29 C34 O6 178.9(3) . .
C30 C29 C34 C33 0.4(5) . .
C30 C31 C32 C33 -0.2(5) . .
C30 C31 C35 C36 139.4(4) . .
C30 C31 C35 C40 -39.5(5) . .
C31 C32 C33 C34 -1.6(5) . .
C31 C35 C36 C37 -179.1(4) . .
C31 C35 C40 C39 179.8(4) . .
C32 C31 C35 C36 -41.9(5) . .
C32 C31 C35 C40 139.2(4) . .
C32 C33 C34 O6 -177.0(3) . .
C32 C33 C34 C29 1.5(5) . .
C34 C29 C30 C31 -2.3(5) . .
C35 C31 C32 C33 -179.0(3) . .
C35 C36 C37 C38 -0.6(7) . .
C36 C35 C40 C39 0.9(6) . .
C36 C37 C38 C39 0.7(8) . .
C37 C38 C39 C40 0.0(8) . .
C38 C39 C40 C35 -0.8(7) . .
C40 C35 C36 C37 -0.2(6) . .
C42 N3 C41 O7 -0.3(7) . .
C43 N3 C41 O7 -177.3(4) . .
C45 N4 C44 O8 3.0(7) . .
C46 N4 C44 O8 173.0(4) . .
C48 N5 C47 O9 -2.1(6) . .
C49 N5 C47 O9 176.6(4) . .
C51 O10 C52 C53 -173.8(6) . .
C52 O10 C51 C50 178.9(6) . .
